data_7058764
loop_
_publ_author_name
'Ribeiro, N\'adia'
'Galv\~ao, Adelino M.'
'Gomes, Clara S. B.'
'Ramos, Helena'
'Pinheiro, Rute'
'Saraiva, Lucilia'
'Ntungwee, Epole'
'Isca, Vera M.S.'
'Rijo, Patr\'icia'
'Cavaco, Isabel'
'Ramilo-Gomes, Filipa'
'Guedes, Rita Cardoso'
'Pessoa, Jo\~ao Costa'
'Correia, Isabel'

_publ_section_title
;
 Naphthoylhydrazones: coordination to metal ions and biological screening
;
_journal_name_full 'New Journal of Chemistry'
_journal_paper_doi 10.1039/C9NJ01816F
_journal_year 2019
_chemical_formula_moiety 'C16 H12 N2 O3'
_chemical_formula_sum 'C16 H12 N2 O3'
_chemical_formula_weight 280.28
_space_group_crystal_system monoclinic
_space_group_IT_number 14
_space_group_name_Hall '-P 2ybc'
_space_group_name_H-M_alt 'P 1 21/c 1'
_symmetry_space_group_name_Hall '-P 2ybc'
_symmetry_space_group_name_H-M 'P 1 21/c 1'
_atom_sites_solution_hydrogens mixed
_atom_sites_solution_primary direct
_atom_sites_solution_secondary direct
_audit_creation_method SHELXL-2018/3
_audit_update_record
;
2019-03-20 deposited with the CCDC.    2019-08-05 downloaded from the CCDC.
;
_cell_angle_alpha 90
_cell_angle_beta 92.231(11)
_cell_angle_gamma 90
_cell_formula_units_Z 12
_cell_length_a 12.099(3)
_cell_length_b 17.373(6)
_cell_length_c 20.130(6)
_cell_measurement_reflns_used 2829
_cell_measurement_temperature 296(2)
_cell_measurement_theta_max 18.62
_cell_measurement_theta_min 2.34
_cell_volume 4228(2)
_computing_cell_refinement 'Bruker SAINT'
_computing_data_collection 'Bruker APEX2'
_computing_data_reduction 'Bruker SAINT'
_computing_molecular_graphics 'Ortep for Windows (Farrugia, 2012)'
_computing_publication_material 'WinGX publication routines (Farrugia, 2012)'
_computing_structure_refinement 'SHELXL-2018/3 (Sheldrick, 2018)'
_computing_structure_solution SIR2019
_diffrn_ambient_temperature 296(2)
_diffrn_measured_fraction_theta_full 0.998
_diffrn_measured_fraction_theta_max 0.995
_diffrn_measurement_device_type 'Bruker APEX-II CCD'
_diffrn_measurement_method '\f and \w scans'
_diffrn_radiation_probe x-ray
_diffrn_radiation_type MoK\a
_diffrn_radiation_wavelength 0.71073
_diffrn_reflns_av_R_equivalents 0.0776
_diffrn_reflns_av_unetI/netI 0.0832
_diffrn_reflns_Laue_measured_fraction_full 0.998
_diffrn_reflns_Laue_measured_fraction_max 0.995
_diffrn_reflns_limit_h_max 11
_diffrn_reflns_limit_h_min -14
_diffrn_reflns_limit_k_max 21
_diffrn_reflns_limit_k_min -21
_diffrn_reflns_limit_l_max 24
_diffrn_reflns_limit_l_min -22
_diffrn_reflns_number 28193
_diffrn_reflns_point_group_measured_fraction_full 0.998
_diffrn_reflns_point_group_measured_fraction_max 0.995
_diffrn_reflns_theta_full 25.242
_diffrn_reflns_theta_max 25.704
_diffrn_reflns_theta_min 2.317
_exptl_absorpt_coefficient_mu 0.093
_exptl_absorpt_correction_T_max 0.7453
_exptl_absorpt_correction_T_min 0.7110
_exptl_absorpt_correction_type multi-scan
_exptl_absorpt_process_details 'SADABS 2014/5'
_exptl_crystal_colour yellow
_exptl_crystal_density_diffrn 1.321
_exptl_crystal_density_method 'not measured'
_exptl_crystal_description prism
_exptl_crystal_F_000 1752
_exptl_crystal_size_max 0.400
_exptl_crystal_size_mid 0.200
_exptl_crystal_size_min 0.200
_refine_diff_density_max 0.238
_refine_diff_density_min -0.314
_refine_diff_density_rms 0.041
_refine_ls_extinction_method none
_refine_ls_goodness_of_fit_ref 0.922
_refine_ls_hydrogen_treatment mixed
_refine_ls_matrix_type full
_refine_ls_number_parameters 540
_refine_ls_number_reflns 8014
_refine_ls_number_restraints 45
_refine_ls_restrained_S_all 0.940
_refine_ls_R_factor_all 0.1746
_refine_ls_R_factor_gt 0.0670
_refine_ls_shift/su_max 0.000
_refine_ls_shift/su_mean 0.000
_refine_ls_structure_factor_coef Fsqd
_refine_ls_weighting_details 'w=1/[\s^2^(Fo^2^)+(0.1049P)^2^] where P=(Fo^2^+2Fc^2^)/3'
_refine_ls_weighting_scheme calc
_refine_ls_wR_factor_gt 0.1754
_refine_ls_wR_factor_ref 0.2128
_reflns_Friedel_coverage 0.000
_reflns_number_gt 3258
_reflns_number_total 8014
_reflns_threshold_expression 'I > 2\s(I)'
_cod_data_source_file c9nj01816f2.cif
_cod_data_source_block HL2
_cod_database_code 7058764
_shelx_shelxl_version_number 2018/3
_shelx_space_group_comment
;
The symmetry employed for this shelxl refinement is uniquely defined
by the following loop, which should always be used as a source of
symmetry information in preference to the above space-group names.
They are only intended as comments.
;
_shelx_estimated_absorpt_t_min 0.964
_shelx_estimated_absorpt_t_max 0.982

loop_
_space_group_symop_operation_xyz
'x, y, z'
'-x, y+1/2, -z+1/2'
'-x, -y, -z'
'x, -y-1/2, z-1/2'

loop_
_atom_site_label
_atom_site_type_symbol
_atom_site_fract_x
_atom_site_fract_y
_atom_site_fract_z
_atom_site_U_iso_or_equiv
_atom_site_adp_type
_atom_site_occupancy
_atom_site_site_symmetry_order
_atom_site_calc_flag
_atom_site_refinement_flags_posn
_atom_site_refinement_flags_adp
O1A O 0.0186(2) 0.16904(17) 0.68686(14) 0.0999(8) Uani 1 1 d . U
O2A O -0.00561(17) -0.01725(15) 0.86555(11) 0.0788(7) Uani 1 1 d . .
O3A O -0.0424(2) -0.08130(17) 0.97801(12) 0.0976(9) Uani 1 1 d . .
H30A H -0.012307 -0.051941 0.952418 0.146 Uiso 1 1 calc R U
N1A N -0.0834(2) 0.05088(16) 0.75657(14) 0.0631(7) Uani 1 1 d . .
N2A N -0.146867(17) -0.001128(16) 0.790627(15) 0.0624(7) Uani 1 1 d D .
C1A C -0.0803(3) 0.1386(2) 0.66562(19) 0.0765(10) Uani 1 1 d . U
C2A C -0.1193(4) 0.1760(3) 0.6117(2) 0.1165(16) Uani 1 1 d . .
H2A H -0.186215 0.167784 0.588472 0.140 Uiso 1 1 calc R U
C3A C -0.0362(4) 0.2316(3) 0.5971(3) 0.1219(13) Uani 1 1 d . U
H3A H -0.037384 0.265039 0.561045 0.146 Uiso 1 1 calc R U
C4A C 0.0415(4) 0.2266(3) 0.6438(2) 0.1219(13) Uani 1 1 d . U
H4A H 0.103720 0.258016 0.647069 0.146 Uiso 1 1 calc R U
C5A C -0.1305(3) 0.0797(2) 0.70512(19) 0.0744(10) Uani 1 1 d . .
H5A H -0.200691 0.062058 0.692133 0.089 Uiso 1 1 calc R U
C6A C -0.1023(2) -0.03246(19) 0.84600(16) 0.0584(8) Uani 1 1 d . .
C7A C -0.1702(2) -0.08765(19) 0.88262(15) 0.0567(8) Uani 1 1 d . .
C8A C -0.1358(3) -0.1098(2) 0.94829(18) 0.0727(10) Uani 1 1 d . .
C9A C -0.1972(3) -0.1594(3) 0.9829(2) 0.0931(12) Uani 1 1 d . .
H9A H -0.173062 -0.173513 1.025575 0.112 Uiso 1 1 calc R U
C10A C -0.2962(3) -0.1903(2) 0.9563(2) 0.0953(13) Uani 1 1 d . .
C11A C -0.3607(4) -0.2422(4) 0.9920(3) 0.1780(16) Uani 1 1 d . U
H11A H -0.338398 -0.257848 1.034649 0.214 Uiso 1 1 calc R U
C12A C -0.456141(17) -0.268749(16) 0.962811(17) 0.1780(16) Uani 1 1 d D U
C13A C -0.4922(5) -0.2502(4) 0.8982(3) 0.1780(16) Uani 1 1 d . U
H13A H -0.556944 -0.271142 0.879534 0.214 Uiso 1 1 calc R U
C14A C -0.4300(3) -0.2007(3) 0.8633(2) 0.1088(15) Uani 1 1 d . .
H14A H -0.452848 -0.187303 0.820235 0.131 Uiso 1 1 calc R U
C15A C -0.3316(3) -0.1692(2) 0.8912(2) 0.0782(10) Uani 1 1 d . .
C16A C -0.2655(2) -0.11840(19) 0.85593(17) 0.0639(9) Uani 1 1 d . .
H16A H -0.287564 -0.105216 0.812643 0.077 Uiso 1 1 calc R U
O1B O 0.3667(2) -0.13644(16) 0.73446(14) 0.0908(8) Uani 1 1 d . .
O2B O 0.33138(17) 0.13390(14) 0.78819(12) 0.0809(7) Uani 1 1 d . .
O3B O 0.2976(2) 0.27764(17) 0.78227(16) 0.1162(10) Uani 1 1 d . .
H30B H 0.329752 0.236794 0.776474 0.174 Uiso 1 1 calc R U
N1B N 0.2565(2) -0.00872(18) 0.78326(13) 0.0656(8) Uani 1 1 d . .
N2B N 0.190413(17) 0.051650(16) 0.802823(15) 0.0641(7) Uani 1 1 d D .
C1B C 0.2652(3) -0.1421(2) 0.76025(18) 0.0739(10) Uani 1 1 d . .
C2B C 0.2304(4) -0.2150(3) 0.7562(2) 0.1054(14) Uani 1 1 d . .
H2B H 0.162563 -0.233538 0.769350 0.126 Uiso 1 1 calc R U
C3B C 0.3147(5) -0.2582(3) 0.7285(3) 0.1223(17) Uani 1 1 d . .
H3B H 0.314650 -0.311059 0.720937 0.147 Uiso 1 1 calc R U
C4B C 0.3933(4) -0.2097(3) 0.7154(2) 0.1082(15) Uani 1 1 d . .
H4B H 0.458841 -0.223058 0.695659 0.130 Uiso 1 1 calc R U
C5B C 0.2105(3) -0.0740(2) 0.78154(17) 0.0686(10) Uani 1 1 d . .
H5B H 0.137888 -0.077974 0.794713 0.082 Uiso 1 1 calc R U
C6B C 0.2340(3) 0.1223(2) 0.80384(15) 0.0605(9) Uani 1 1 d . .
C7B C 0.1639(3) 0.1867(2) 0.82353(16) 0.0622(9) Uani 1 1 d . .
C8B C 0.2005(3) 0.2639(2) 0.80934(19) 0.0813(11) Uani 1 1 d . .
C9B C 0.1329(4) 0.3235(3) 0.8235(2) 0.1080(14) Uani 1 1 d . .
H9B H 0.155318 0.372961 0.812516 0.130 Uiso 1 1 calc R U
C10B C 0.0335(4) 0.3149(3) 0.8530(2) 0.1009(15) Uani 1 1 d . .
C11B C -0.0379(5) 0.3763(3) 0.8685(3) 0.152(3) Uani 1 1 d . .
H11B H -0.019934 0.426667 0.857459 0.183 Uiso 1 1 calc R U
C12B C -0.1339(6) 0.3608(5) 0.9000(4) 0.182(4) Uani 1 1 d . .
H12B H -0.178535 0.402170 0.910779 0.218 Uiso 1 1 calc R U
C13B C -0.1689(5) 0.2880(5) 0.9169(4) 0.171(3) Uani 1 1 d . .
H13B H -0.235576 0.280573 0.937478 0.205 Uiso 1 1 calc R U
C14B C -0.1015(4) 0.2265(3) 0.9023(2) 0.1282(19) Uani 1 1 d . .
H14B H -0.121929 0.176813 0.913818 0.154 Uiso 1 1 calc R U
C15B C -0.0021(3) 0.2389(3) 0.86995(18) 0.0880(13) Uani 1 1 d . .
C16B C 0.0654(3) 0.1764(2) 0.85389(16) 0.0722(10) Uani 1 1 d . .
H16B H 0.042814 0.126775 0.864089 0.087 Uiso 1 1 calc R U
O1C O 0.7125(2) 0.0592(2) 0.93781(15) 0.1253(12) Uani 1 1 d . .
O2C O 0.65186(17) -0.02733(14) 0.70795(11) 0.0743(7) Uani 1 1 d . .
O3C O 0.5771(3) -0.1138(2) 0.60906(18) 0.1641(17) Uani 1 1 d . .
H30C H 0.612325 -0.106598 0.644142 0.246 Uiso 1 1 calc R U
N1C N 0.5898(2) 0.03992(17) 0.81932(14) 0.0688(8) Uani 1 1 d . .
N2C N 0.518730(18) 0.032743(16) 0.764248(17) 0.0688(8) Uani 1 1 d . .
C1C C 0.6045(3) 0.0707(3) 0.9339(2) 0.1030(15) Uani 1 1 d . .
C2C C 0.5694(4) 0.0899(5) 0.9943(3) 0.181(3) Uani 1 1 d . .
H2C H 0.497102 0.101706 1.004778 0.218 Uiso 1 1 calc R U
C3C C 0.7440(5) 0.0696(4) 1.0036(3) 0.164(3) Uani 1 1 d . .
H3C H 0.815866 0.063664 1.020894 0.197 Uiso 1 1 calc R U
C4C C 0.6605(5) 0.0888(5) 1.0381(3) 0.196(4) Uani 1 1 d . .
H4C H 0.661430 0.099760 1.083372 0.235 Uiso 1 1 calc R U
C5C C 0.5459(3) 0.0604(3) 0.8721(2) 0.0950(14) Uani 1 1 d . .
H5C H 0.470049 0.069485 0.870505 0.114 Uiso 1 1 calc R U
C6C C 0.5565(2) -0.00027(19) 0.70914(17) 0.0601(9) Uani 1 1 d . .
C7C C 0.4806(2) -0.0031(2) 0.65000(16) 0.0602(9) Uani 1 1 d . .
C8C C 0.4958(3) -0.0588(3) 0.6017(2) 0.1002(14) Uani 1 1 d . .
C9C C 0.426435(16) -0.060399(15) 0.546068(17) 0.137(2) Uani 1 1 d D .
C10C C 0.3395(3) -0.0102(3) 0.5367(2) 0.0875(12) Uani 1 1 d . .
C11C C 0.2672(5) -0.0133(4) 0.4800(2) 0.1336(19) Uani 1 1 d . .
H11C H 0.280755 -0.048290 0.446273 0.160 Uiso 1 1 calc R U
C12C C 0.1803(5) 0.0329(4) 0.4741(3) 0.1316(19) Uani 1 1 d . .
H12C H 0.132223 0.028968 0.437077 0.158 Uiso 1 1 calc R U
C13C C 0.1607(4) 0.0860(4) 0.5218(3) 0.152(2) Uani 1 1 d . .
H13C H 0.099629 0.118421 0.517465 0.183 Uiso 1 1 calc R U
C14C C 0.2314(4) 0.0914(4) 0.5761(2) 0.143(2) Uani 1 1 d . .
H14C H 0.218665 0.128791 0.607933 0.171 Uiso 1 1 calc R U
C15C C 0.3210(3) 0.0431(2) 0.58520(19) 0.0784(11) Uani 1 1 d . .
C16C C 0.3954(3) 0.0455(2) 0.64067(18) 0.0778(10) Uani 1 1 d . .
H16C H 0.384755 0.082970 0.672756 0.093 Uiso 1 1 calc R U
H20B H 0.110600 0.040100 0.815500 0.118(13) Uiso 1 1 d D .
H20C H 0.433900 0.042200 0.766300 0.137(15) Uiso 1 1 d . .
H20A H -0.230100 -0.012200 0.775900 0.168(19) Uiso 1 1 d D .
H12A H -0.494600 -0.281898 0.990100 0.34(4) Uiso 1 1 d D .
H9C H 0.453100 -0.093805 0.501305 0.26(3) Uiso 1 1 d D .

loop_
_atom_site_aniso_label
_atom_site_aniso_U_11
_atom_site_aniso_U_22
_atom_site_aniso_U_33
_atom_site_aniso_U_23
_atom_site_aniso_U_13
_atom_site_aniso_U_12
O1A 0.0958(18) 0.100(2) 0.103(2) 0.0113(17) -0.0059(16) -0.0236(16)
O2A 0.0508(13) 0.107(2) 0.0780(16) 0.0051(14) -0.0084(11) -0.0088(13)
O3A 0.0849(17) 0.125(2) 0.0798(17) 0.0147(16) -0.0300(14) -0.0135(16)
N1A 0.0619(16) 0.0647(19) 0.0626(19) 0.0005(15) 0.0009(14) -0.0053(14)
N2A 0.0527(16) 0.069(2) 0.0649(18) 0.0077(15) -0.0015(13) -0.0065(14)
C1A 0.084(2) 0.075(3) 0.069(2) -0.004(2) -0.015(2) -0.018(2)
C2A 0.142(4) 0.117(4) 0.086(3) 0.024(3) -0.052(3) -0.030(3)
C3A 0.159(4) 0.103(2) 0.104(3) 0.034(2) 0.008(2) -0.036(3)
C4A 0.159(4) 0.103(2) 0.104(3) 0.034(2) 0.008(2) -0.036(3)
C5A 0.073(2) 0.076(3) 0.073(2) 0.001(2) -0.0096(19) -0.020(2)
C6A 0.0449(18) 0.072(2) 0.059(2) -0.0101(18) 0.0023(16) -0.0002(16)
C7A 0.0493(18) 0.066(2) 0.055(2) 0.0041(17) 0.0002(15) 0.0088(16)
C8A 0.065(2) 0.081(3) 0.071(2) 0.007(2) -0.0033(19) 0.004(2)
C9A 0.095(3) 0.105(3) 0.079(3) 0.025(3) -0.005(2) 0.002(3)
C10A 0.091(3) 0.096(3) 0.099(3) 0.032(3) 0.003(3) -0.012(2)
C11A 0.152(3) 0.208(4) 0.173(3) 0.086(3) -0.010(3) -0.081(3)
C12A 0.152(3) 0.208(4) 0.173(3) 0.086(3) -0.010(3) -0.081(3)
C13A 0.152(3) 0.208(4) 0.173(3) 0.086(3) -0.010(3) -0.081(3)
C14A 0.086(3) 0.119(4) 0.120(4) 0.025(3) -0.012(2) -0.037(3)
C15A 0.062(2) 0.083(3) 0.089(3) 0.015(2) 0.000(2) -0.006(2)
C16A 0.0534(19) 0.072(2) 0.066(2) 0.0067(18) -0.0024(16) 0.0030(17)
O1B 0.0793(17) 0.083(2) 0.111(2) -0.0133(16) 0.0094(15) 0.0070(15)
O2B 0.0575(14) 0.0814(19) 0.1042(19) -0.0069(14) 0.0105(13) -0.0115(12)
O3B 0.114(2) 0.086(2) 0.150(3) 0.0010(19) 0.017(2) -0.0261(17)
N1B 0.0561(16) 0.069(2) 0.0717(18) -0.0040(16) -0.0004(13) 0.0007(15)
N2B 0.0489(15) 0.063(2) 0.0800(19) -0.0067(16) 0.0031(13) 0.0022(15)
C1B 0.067(2) 0.076(3) 0.079(3) -0.003(2) 0.0043(19) -0.002(2)
C2B 0.102(3) 0.068(3) 0.146(4) -0.003(3) 0.010(3) 0.002(3)
C3B 0.145(4) 0.077(3) 0.144(5) -0.013(3) -0.014(4) 0.009(4)
C4B 0.103(3) 0.107(4) 0.114(4) -0.024(3) 0.000(3) 0.041(3)
C5B 0.060(2) 0.070(3) 0.076(2) 0.000(2) 0.0039(17) 0.001(2)
C6B 0.053(2) 0.070(3) 0.057(2) -0.0007(18) -0.0094(15) -0.0024(18)
C7B 0.062(2) 0.065(3) 0.058(2) -0.0060(18) -0.0150(16) 0.0057(18)
C8B 0.093(3) 0.067(3) 0.082(3) -0.008(2) -0.023(2) 0.006(3)
C9B 0.114(4) 0.084(4) 0.123(4) -0.012(3) -0.037(3) 0.011(3)
C10B 0.106(3) 0.081(4) 0.111(4) -0.041(3) -0.055(3) 0.035(3)
C11B 0.147(5) 0.120(5) 0.182(6) -0.069(4) -0.088(5) 0.063(4)
C12B 0.128(6) 0.217(9) 0.196(8) -0.121(8) -0.064(5) 0.093(7)
C13B 0.104(4) 0.231(9) 0.175(6) -0.088(7) -0.026(4) 0.058(6)
C14B 0.082(3) 0.183(6) 0.119(4) -0.055(4) -0.009(3) 0.044(3)
C15B 0.068(2) 0.120(4) 0.074(3) -0.033(3) -0.0277(19) 0.031(3)
C16B 0.066(2) 0.082(3) 0.067(2) -0.012(2) -0.0131(17) 0.009(2)
O1C 0.0802(19) 0.189(4) 0.104(2) -0.053(2) -0.0245(16) 0.0315(19)
O2C 0.0515(13) 0.0970(19) 0.0740(15) -0.0125(13) -0.0024(11) 0.0078(12)
O3C 0.136(3) 0.205(4) 0.147(3) -0.101(3) -0.053(2) 0.088(3)
N1C 0.0539(15) 0.087(2) 0.0656(19) -0.0115(16) -0.0033(14) 0.0046(14)
N2C 0.0492(16) 0.099(2) 0.0580(18) -0.0106(16) -0.0041(13) 0.0028(15)
C1C 0.066(3) 0.173(5) 0.069(3) -0.024(3) -0.009(2) 0.027(3)
C2C 0.101(4) 0.368(10) 0.074(3) -0.053(5) -0.013(3) 0.060(5)
C3C 0.122(4) 0.250(8) 0.115(4) -0.074(5) -0.062(4) 0.064(4)
C4C 0.155(5) 0.345(11) 0.085(4) -0.064(5) -0.039(4) 0.083(6)
C5C 0.059(2) 0.151(4) 0.074(3) -0.015(3) -0.005(2) 0.025(2)
C6C 0.0456(18) 0.066(2) 0.068(2) 0.0034(18) 0.0042(16) -0.0074(17)
C7C 0.0490(18) 0.074(2) 0.057(2) -0.0016(19) 0.0024(15) -0.0080(18)
C8C 0.072(2) 0.126(4) 0.102(3) -0.041(3) -0.007(2) 0.024(3)
C9C 0.124(4) 0.182(6) 0.102(4) -0.073(4) -0.046(3) 0.047(4)
C10C 0.070(2) 0.110(4) 0.081(3) -0.007(3) -0.014(2) -0.006(2)
C11C 0.123(4) 0.169(6) 0.104(4) -0.036(4) -0.050(3) 0.018(4)
C12C 0.117(4) 0.177(6) 0.097(4) 0.007(4) -0.040(3) 0.002(4)
C13C 0.127(4) 0.209(7) 0.119(5) 0.009(5) -0.039(4) 0.061(4)
C14C 0.130(4) 0.195(6) 0.099(4) -0.014(4) -0.044(3) 0.077(4)
C15C 0.073(2) 0.096(3) 0.065(2) 0.003(2) -0.0059(19) 0.005(2)
C16C 0.071(2) 0.093(3) 0.069(2) -0.011(2) -0.0087(18) 0.014(2)

loop_
_atom_type_symbol
_atom_type_description
_atom_type_scat_dispersion_real
_atom_type_scat_dispersion_imag
_atom_type_scat_source
C C 0.0033 0.0016 'International Tables Vol C Tables 4.2.6.8 and 6.1.1.4'
H H 0.0000 0.0000 'International Tables Vol C Tables 4.2.6.8 and 6.1.1.4'
N N 0.0061 0.0033 'International Tables Vol C Tables 4.2.6.8 and 6.1.1.4'
O O 0.0106 0.0060 'International Tables Vol C Tables 4.2.6.8 and 6.1.1.4'

loop_
_geom_angle_atom_site_label_1
_geom_angle_atom_site_label_2
_geom_angle_atom_site_label_3
_geom_angle
C4A O1A C1A 106.5(4)
C8A O3A H30A 109.5
C5A N1A N2A 115.0(3)
C6A N2A N1A 117.77(17)
C6A N2A H20A 120.64
N1A N2A H20A 121.38
C2A C1A O1A 110.1(4)
C2A C1A C5A 130.5(4)
O1A C1A C5A 119.1(3)
C1A C2A C3A 105.4(4)
C1A C2A H2A 127.3
C3A C2A H2A 127.3
C4A C3A C2A 107.5(4)
C4A C3A H3A 126.3
C2A C3A H3A 126.3
C3A C4A O1A 110.4(5)
C3A C4A H4A 124.8
O1A C4A H4A 124.8
N1A C5A C1A 123.0(3)
N1A C5A H5A 118.5
C1A C5A H5A 118.5
O2A C6A N2A 121.3(3)
O2A C6A C7A 120.8(3)
N2A C6A C7A 117.8(2)
C16A C7A C8A 118.2(3)
C16A C7A C6A 122.4(3)
C8A C7A C6A 119.4(3)
C9A C8A O3A 118.3(3)
C9A C8A C7A 120.4(3)
O3A C8A C7A 121.4(3)
C8A C9A C10A 121.9(4)
C8A C9A H9A 119.1
C10A C9A H9A 119.1
C9A C10A C11A 122.2(4)
C9A C10A C15A 118.7(3)
C11A C10A C15A 119.1(4)
C12A C11A C10A 118.4(5)
C12A C11A H11A 120.8
C10A C11A H11A 120.8
C11A C12A C13A 123.8(3)
C11A C12A H12A 108.7
C13A C12A H12A 124.1
C14A C13A C12A 118.0(5)
C14A C13A H13A 121.0
C12A C13A H13A 121.0
C13A C14A C15A 121.2(5)
C13A C14A H14A 119.4
C15A C14A H14A 119.4
C16A C15A C14A 122.2(4)
C16A C15A C10A 118.3(3)
C14A C15A C10A 119.4(4)
C7A C16A C15A 122.5(3)
C7A C16A H16A 118.7
C15A C16A H16A 118.7
C1B O1B C4B 105.4(3)
C8B O3B H30B 109.5
C5B N1B N2B 115.5(2)
C6B N2B N1B 117.96(18)
C6B N2B H20B 123.32
N1B N2B H20B 118.72
C2B C1B O1B 109.5(3)
C2B C1B C5B 130.9(4)
O1B C1B C5B 119.4(3)
C1B C2B C3B 107.5(4)
C1B C2B H2B 126.2
C3B C2B H2B 126.2
C4B C3B C2B 106.3(4)
C4B C3B H3B 126.8
C2B C3B H3B 126.8
C3B C4B O1B 111.2(4)
C3B C4B H4B 124.4
O1B C4B H4B 124.4
N1B C5B C1B 122.9(3)
N1B C5B H5B 118.6
C1B C5B H5B 118.6
O2B C6B N2B 121.3(3)
O2B C6B C7B 120.4(3)
N2B C6B C7B 118.2(3)
C16B C7B C8B 119.2(3)
C16B C7B C6B 122.8(3)
C8B C7B C6B 118.0(3)
O3B C8B C9B 119.7(4)
O3B C8B C7B 121.9(3)
C9B C8B C7B 118.4(4)
C8B C9B C10B 123.6(5)
C8B C9B H9B 118.2
C10B C9B H9B 118.2
C9B C10B C11B 124.5(6)
C9B C10B C15B 118.8(4)
C11B C10B C15B 116.7(5)
C12B C11B C10B 119.2(7)
C12B C11B H11B 120.4
C10B C11B H11B 120.4
C11B C12B C13B 124.6(7)
C11B C12B H12B 117.7
C13B C12B H12B 117.7
C12B C13B C14B 117.8(7)
C12B C13B H13B 121.1
C14B C13B H13B 121.1
C13B C14B C15B 120.2(6)
C13B C14B H14B 119.9
C15B C14B H14B 119.9
C16B C15B C14B 120.3(5)
C16B C15B C10B 118.2(4)
C14B C15B C10B 121.4(4)
C7B C16B C15B 121.7(4)
C7B C16B H16B 119.1
C15B C16B H16B 119.1
C1C O1C C3C 105.8(3)
C8C O3C H30C 109.5
C5C N1C N2C 115.7(2)
C6C N2C N1C 118.66(17)
C6C N2C H20C 117.85
N1C N2C H20C 122.47
O1C C1C C2C 109.3(4)
O1C C1C C5C 119.4(3)
C2C C1C C5C 131.2(4)
C1C C2C C4C 107.5(4)
C1C C2C H2C 126.3
C4C C2C H2C 126.3
C4C C3C O1C 111.1(4)
C4C C3C H3C 124.5
O1C C3C H3C 124.5
C3C C4C C2C 106.3(5)
C3C C4C H4C 126.9
C2C C4C H4C 126.9
N1C C5C C1C 124.3(3)
N1C C5C H5C 117.9
C1C C5C H5C 117.9
O2C C6C N2C 121.4(3)
O2C C6C C7C 121.3(3)
N2C C6C C7C 117.3(2)
C16C C7C C8C 117.5(3)
C16C C7C C6C 123.0(3)
C8C C7C C6C 119.5(3)
C9C C8C O3C 119.1(3)
C9C C8C C7C 119.5(3)
O3C C8C C7C 121.4(4)
C8C C9C C10C 122.7(3)
C8C C9C H9C 118.47
C10C C9C H9C 117.22
C15C C10C C9C 118.4(3)
C15C C10C C11C 119.3(4)
C9C C10C C11C 122.3(4)
C12C C11C C10C 120.9(5)
C12C C11C H11C 119.6
C10C C11C H11C 119.6
C11C C12C C13C 120.6(5)
C11C C12C H12C 119.7
C13C C12C H12C 119.7
C12C C13C C14C 119.4(5)
C12C C13C H13C 120.3
C14C C13C H13C 120.3
C13C C14C C15C 122.1(5)
C13C C14C H14C 119.0
C15C C14C H14C 119.0
C10C C15C C14C 117.7(4)
C10C C15C C16C 118.0(4)
C14C C15C C16C 124.3(4)
C7C C16C C15C 123.9(4)
C7C C16C H16C 118.1
C15C C16C H16C 118.1

loop_
_geom_bond_atom_site_label_1
_geom_bond_atom_site_label_2
_geom_bond_distance
O1A C4A 1.359(5)
O1A C1A 1.362(4)
O2A C6A 1.248(3)
O3A C8A 1.353(4)
O3A H30A 0.8200
N1A C5A 1.265(4)
N1A N2A 1.384(3)
N2A C6A 1.335(3)
N2A H20A 1.0563
C1A C2A 1.336(5)
C1A C5A 1.445(5)
C2A C3A 1.431(6)
C2A H2A 0.9300
C3A C4A 1.306(6)
C3A H3A 0.9300
C4A H4A 0.9300
C5A H5A 0.9300
C6A C7A 1.478(4)
C7A C16A 1.362(4)
C7A C8A 1.423(4)
C8A C9A 1.349(5)
C9A C10A 1.399(5)
C9A H9A 0.9300
C10A C11A 1.408(6)
C10A C15A 1.411(5)
C11A C12A 1.356(6)
C11A H11A 0.9300
C12A C13A 1.393(6)
C12A H12A 0.76835
C13A C14A 1.356(6)
C13A H13A 0.9300
C14A C15A 1.407(5)
C14A H14A 0.9300
C15A C16A 1.402(4)
C16A H16A 0.9300
O1B C1B 1.355(4)
O1B C4B 1.371(5)
O2B C6B 1.248(3)
O3B C8B 1.336(4)
O3B H30B 0.8200
N1B C5B 1.263(4)
N1B N2B 1.385(3)
N2B C6B 1.336(3)
N2B H20B 1.0281
C1B C2B 1.335(5)
C1B C5B 1.430(5)
C2B C3B 1.400(6)
C2B H2B 0.9300
C3B C4B 1.306(6)
C3B H3B 0.9300
C4B H4B 0.9300
C5B H5B 0.9300
C6B C7B 1.467(4)
C7B C16B 1.372(4)
C7B C8B 1.444(5)
C8B C9B 1.356(5)
C9B C10B 1.370(6)
C9B H9B 0.9300
C10B C11B 1.416(6)
C10B C15B 1.435(6)
C11B C12B 1.372(9)
C11B H11B 0.9300
C12B C13B 1.380(10)
C12B H12B 0.9300
C13B C14B 1.383(7)
C13B H13B 0.9300
C14B C15B 1.405(6)
C14B H14B 0.9300
C15B C16B 1.403(5)
C16B H16B 0.9300
O1C C1C 1.321(4)
O1C C3C 1.375(5)
O2C C6C 1.247(3)
O3C C8C 1.376(5)
O3C H30C 0.8200
N1C C5C 1.258(4)
N1C N2C 1.382(3)
N2C C6C 1.345(3)
N2C H20C 1.0418
C1C C2C 1.346(6)
C1C C5C 1.420(5)
C2C C4C 1.384(6)
C2C H2C 0.9300
C3C C4C 1.292(6)
C3C H3C 0.9300
C4C H4C 0.9300
C5C H5C 0.9300
C6C C7C 1.476(4)
C7C C16C 1.339(4)
C7C C8C 1.390(5)
C8C C9C 1.372(4)
C9C C10C 1.374(4)
C9C H9C 1.1294
C10C C15C 1.370(5)
C10C C11C 1.412(6)
C11C C12C 1.325(7)
C11C H11C 0.9300
C12C C13C 1.359(7)
C12C H12C 0.9300
C13C C14C 1.365(7)
C13C H13C 0.9300
C14C C15C 1.378(5)
C14C H14C 0.9300
C15C C16C 1.407(5)
C16C H16C 0.9300

loop_
_geom_hbond_atom_site_label_D
_geom_hbond_atom_site_label_H
_geom_hbond_atom_site_label_A
_geom_hbond_distance_DH
_geom_hbond_distance_HA
_geom_hbond_distance_DA
_geom_hbond_angle_DHA
_geom_hbond_site_symmetry_A
_geom_hbond_publ_flag
C5A H5A O2C 0.93 2.40 3.225(4) 148.4 1_455 yes
C5B H5B O2A 0.93 2.52 3.319(4) 144.1 . yes
C5C H5C O2B 0.93 2.57 3.298(5) 135.6 . yes

loop_
_geom_torsion_atom_site_label_1
_geom_torsion_atom_site_label_2
_geom_torsion_atom_site_label_3
_geom_torsion_atom_site_label_4
_geom_torsion
C5A N1A N2A C6A -178.9(3)
C4A O1A C1A C2A -0.7(5)
C4A O1A C1A C5A -175.2(4)
O1A C1A C2A C3A 2.4(5)
C5A C1A C2A C3A 176.0(4)
C1A C2A C3A C4A -3.2(6)
C2A C3A C4A O1A 2.9(7)
C1A O1A C4A C3A -1.4(6)
N2A N1A C5A C1A 175.8(3)
C2A C1A C5A N1A -178.1(4)
O1A C1A C5A N1A -5.0(6)
N1A N2A C6A O2A -2.0(4)
N1A N2A C6A C7A 179.6(2)
O2A C6A C7A C16A -165.4(3)
N2A C6A C7A C16A 12.9(4)
O2A C6A C7A C8A 14.8(5)
N2A C6A C7A C8A -166.9(3)
C16A C7A C8A C9A -0.6(5)
C6A C7A C8A C9A 179.3(3)
C16A C7A C8A O3A -179.7(3)
C6A C7A C8A O3A 0.1(5)
O3A C8A C9A C10A 178.6(4)
C7A C8A C9A C10A -0.5(6)
C8A C9A C10A C11A 179.9(5)
C8A C9A C10A C15A 0.6(7)
C9A C10A C11A C12A 179.3(4)
C15A C10A C11A C12A -1.4(9)
C10A C11A C12A C13A 2.7(9)
C11A C12A C13A C14A -2.3(9)
C12A C13A C14A C15A 0.4(9)
C13A C14A C15A C16A 179.4(5)
C13A C14A C15A C10A 0.9(7)
C9A C10A C15A C16A 0.3(6)
C11A C10A C15A C16A -179.0(5)
C9A C10A C15A C14A 179.0(4)
C11A C10A C15A C14A -0.4(7)
C8A C7A C16A C15A 1.6(5)
C6A C7A C16A C15A -178.2(3)
C14A C15A C16A C7A 179.9(3)
C10A C15A C16A C7A -1.5(5)
C5B N1B N2B C6B -178.3(3)
C4B O1B C1B C2B -1.0(5)
C4B O1B C1B C5B -176.4(3)
O1B C1B C2B C3B 1.9(5)
C5B C1B C2B C3B 176.6(4)
C1B C2B C3B C4B -2.0(6)
C2B C3B C4B O1B 1.5(6)
C1B O1B C4B C3B -0.3(5)
N2B N1B C5B C1B 177.7(3)
C2B C1B C5B N1B 179.0(4)
O1B C1B C5B N1B -6.7(5)
N1B N2B C6B O2B -0.5(4)
N1B N2B C6B C7B 179.1(2)
O2B C6B C7B C16B -166.3(3)
N2B C6B C7B C16B 14.0(4)
O2B C6B C7B C8B 14.4(4)
N2B C6B C7B C8B -165.2(3)
C16B C7B C8B O3B 177.3(3)
C6B C7B C8B O3B -3.4(5)
C16B C7B C8B C9B -3.4(5)
C6B C7B C8B C9B 175.8(3)
O3B C8B C9B C10B -178.0(4)
C7B C8B C9B C10B 2.7(6)
C8B C9B C10B C11B 179.6(4)
C8B C9B C10B C15B -0.2(6)
C9B C10B C11B C12B -177.9(5)
C15B C10B C11B C12B 1.8(7)
C10B C11B C12B C13B -1.7(11)
C11B C12B C13B C14B 1.4(13)
C12B C13B C14B C15B -1.3(10)
C13B C14B C15B C16B -178.8(5)
C13B C14B C15B C10B 1.7(7)
C9B C10B C15B C16B -1.6(6)
C11B C10B C15B C16B 178.6(4)
C9B C10B C15B C14B 177.9(4)
C11B C10B C15B C14B -1.9(6)
C8B C7B C16B C15B 1.7(5)
C6B C7B C16B C15B -177.5(3)
C14B C15B C16B C7B -178.7(3)
C10B C15B C16B C7B 0.8(5)
C5C N1C N2C C6C -169.8(3)
C3C O1C C1C C2C 1.7(7)
C3C O1C C1C C5C -177.0(5)
O1C C1C C2C C4C -1.0(8)
C5C C1C C2C C4C 177.5(6)
C1C O1C C3C C4C -1.8(8)
O1C C3C C4C C2C 1.1(10)
C1C C2C C4C C3C -0.1(10)
N2C N1C C5C C1C 179.7(4)
O1C C1C C5C N1C 0.7(8)
C2C C1C C5C N1C -177.7(6)
N1C N2C C6C O2C 3.3(4)
N1C N2C C6C C7C -176.6(2)
O2C C6C C7C C16C -156.9(3)
N2C C6C C7C C16C 23.0(4)
O2C C6C C7C C8C 23.9(5)
N2C C6C C7C C8C -156.2(3)
C16C C7C C8C C9C 2.1(5)
C6C C7C C8C C9C -178.8(3)
C16C C7C C8C O3C -176.1(4)
C6C C7C C8C O3C 3.0(6)
O3C C8C C9C C10C 176.3(4)
C7C C8C C9C C10C -1.9(5)
C8C C9C C10C C15C -0.6(5)
C8C C9C C10C C11C -178.7(4)
C15C C10C C11C C12C -2.1(8)
C9C C10C C11C C12C 176.0(5)
C10C C11C C12C C13C 2.0(9)
C11C C12C C13C C14C -0.1(10)
C12C C13C C14C C15C -1.8(10)
C9C C10C C15C C14C -177.9(4)
C11C C10C C15C C14C 0.2(7)
C9C C10C C15C C16C 2.7(5)
C11C C10C C15C C16C -179.1(4)
C13C C14C C15C C10C 1.6(8)
C13C C14C C15C C16C -179.0(5)
C8C C7C C16C C15C 0.1(5)
C6C C7C C16C C15C -179.0(3)
C10C C15C C16C C7C -2.6(6)
C14C C15C C16C C7C 178.1(4)
